data_2238630
loop_
_publ_author_name
'Yebedri, Sihem'
'Louhibi, Samira'
'Bouacida, Sofiane'
'Ourari, Ali'
'Roisnel, Thierry'

_publ_section_title
;
 <i>N</i>,<i>N</i>'-(2-Hydroxypropane-1,3-diyl)bis(2-hydroxybenzamide)
 monohydrate
;
_journal_coeditor_code HB7142
_journal_issue 10
_journal_name_full 'Acta Crystallographica Section E'
_journal_page_first o1591
_journal_paper_doi 10.1107/S1600536813026184
_journal_volume 69
_journal_year 2013
_chemical_formula_iupac 'C17 H18 N2 O5, H2 O'
_chemical_formula_moiety 'C17 H18 N2 O5, H2 O'
_chemical_formula_sum 'C17 H20 N2 O6'
_chemical_formula_weight 348.35
_chemical_name_systematic
;
<i>N</i>,<i>N</i>'-(2-Hydroxypropane-1,3-diyl)bis(2-hydroxybenzamide)
monohydrate
;
_space_group_IT_number 62
_symmetry_cell_setting orthorhombic
_symmetry_space_group_name_Hall '-P 2ac 2n'
_symmetry_space_group_name_H-M 'P n m a'
_atom_sites_solution_hydrogens geom
_atom_sites_solution_primary direct
_atom_sites_solution_secondary difmap
_audit_conform_dict_name cif_core.dic
_audit_conform_dict_version 2.3
_audit_creation_method 'WinGX routine CIF_UPDATE'
_cell_angle_alpha 90.00
_cell_angle_beta 90.00
_cell_angle_gamma 90.00
_cell_formula_units_Z 4
_cell_length_a 12.8969(10)
_cell_length_b 28.001(2)
_cell_length_c 4.5330(4)
_cell_measurement_reflns_used 951
_cell_measurement_temperature 150(2)
_cell_measurement_theta_max 21.6
_cell_measurement_theta_min 3.16
_cell_volume 1637.0(2)
_computing_cell_refinement 'SAINT (Bruker, 2011)'
_computing_data_collection 'APEX2 (Bruker, 2011)'
_computing_data_reduction 'SAINT (Bruker, 2011)'
_computing_molecular_graphics
;
ORTEP-3 for Windows (Farrugia, 2012) and
DIAMOND (Brandenburg & Berndt, 2001)
;
_computing_publication_material
;
WinGX (Farrugia, 2012) and
CRYSCAL (T. Roisnel, local program)
;
_computing_structure_refinement 'SHELXL97 (Sheldrick, 2008)'
_computing_structure_solution 'SIR2002 (Burla <i>et al.</i>, 2005)'
_diffrn_ambient_temperature 150(2)
_diffrn_measured_fraction_theta_full 0.999
_diffrn_measured_fraction_theta_max 0.999
_diffrn_measurement_device_type 'Bruker APEXII'
_diffrn_measurement_method 'CCD rotation images, thin slices'
_diffrn_radiation_monochromator graphite
_diffrn_radiation_type MoK\a
_diffrn_radiation_wavelength 0.71073
_diffrn_reflns_av_R_equivalents 0.0621
_diffrn_reflns_av_sigmaI/netI 0.0612
_diffrn_reflns_limit_h_max 15
_diffrn_reflns_limit_h_min -16
_diffrn_reflns_limit_k_max 36
_diffrn_reflns_limit_k_min -33
_diffrn_reflns_limit_l_max 5
_diffrn_reflns_limit_l_min -3
_diffrn_reflns_number 7880
_diffrn_reflns_theta_full 27.42
_diffrn_reflns_theta_max 27.42
_diffrn_reflns_theta_min 3.16
_exptl_absorpt_coefficient_mu 0.108
_exptl_absorpt_correction_T_max 0.996
_exptl_absorpt_correction_T_min 0.877
_exptl_absorpt_correction_type multi-scan
_exptl_absorpt_process_details '(SADABS; Bruker, 2011)'
_exptl_crystal_colour Yellow
_exptl_crystal_density_diffrn 1.413
_exptl_crystal_density_method 'not measured'
_exptl_crystal_description prism
_exptl_crystal_F_000 736
_exptl_crystal_size_max 0.38
_exptl_crystal_size_mid 0.12
_exptl_crystal_size_min 0.04
_refine_diff_density_max 0.206
_refine_diff_density_min -0.225
_refine_ls_extinction_method none
_refine_ls_goodness_of_fit_ref 1.038
_refine_ls_hydrogen_treatment mixed
_refine_ls_matrix_type full
_refine_ls_number_parameters 124
_refine_ls_number_reflns 1904
_refine_ls_number_restraints 0
_refine_ls_restrained_S_all 1.038
_refine_ls_R_factor_all 0.0906
_refine_ls_R_factor_gt 0.0478
_refine_ls_shift/su_max 0.000
_refine_ls_shift/su_mean 0.000
_refine_ls_structure_factor_coef Fsqd
_refine_ls_weighting_details 'calc w=1/[\s^2^(Fo^2^)+(0.0542P)^2^] where P=(Fo^2^+2Fc^2^)/3'
_refine_ls_weighting_scheme calc
_refine_ls_wR_factor_gt 0.1058
_refine_ls_wR_factor_ref 0.1231
_reflns_number_gt 1195
_reflns_number_total 1904
_reflns_threshold_expression I>2\s(I)
_cod_data_source_file hb7142.cif
_cod_data_source_block I
_cod_database_code 2238630

loop_
_symmetry_equiv_pos_site_id
_symmetry_equiv_pos_as_xyz
1 x,y,z
2 1/2-x,-y,1/2+z
3 1/2+x,1/2-y,1/2-z
4 -x,1/2+y,-z
5 -x,-y,-z
6 1/2+x,y,1/2-z
7 1/2-x,1/2+y,1/2+z
8 x,1/2-y,z

loop_
_atom_site_aniso_label
_atom_site_aniso_U_11
_atom_site_aniso_U_22
_atom_site_aniso_U_33
_atom_site_aniso_U_12
_atom_site_aniso_U_13
_atom_site_aniso_U_23
O1 0.0203(10) 0.0348(11) 0.0189(11) 0.0000 0.0017(9) 0.0000
O6 0.0194(7) 0.0361(8) 0.0359(9) 0.0012(6) -0.0039(7) 0.0057(7)
O13 0.0166(7) 0.0423(9) 0.0506(11) -0.0004(6) 0.0023(7) 0.0076(8)
N4 0.0185(8) 0.0223(8) 0.0258(10) 0.0002(6) 0.0017(7) 0.0005(7)
C2 0.0183(13) 0.0282(14) 0.0196(15) 0.0000 0.0013(12) 0.0000
C3 0.0206(10) 0.0277(10) 0.0211(10) -0.0012(8) 0.0026(9) 0.0016(9)
C5 0.0208(9) 0.0252(10) 0.0202(10) -0.0002(8) 0.0012(9) -0.0063(9)
C7 0.0196(9) 0.0225(9) 0.0211(11) -0.0024(7) 0.0020(9) -0.0043(8)
C8 0.0205(10) 0.0272(10) 0.0262(11) -0.0032(7) 0.0014(9) -0.0036(9)
C9 0.0323(11) 0.0277(11) 0.0298(12) -0.0008(9) -0.0029(10) -0.0020(9)
C10 0.0375(12) 0.0319(12) 0.0279(13) -0.0092(9) 0.0060(10) 0.0005(10)
C11 0.0263(11) 0.0357(12) 0.0353(13) -0.0105(9) 0.0079(10) -0.0018(10)
C12 0.0218(10) 0.0290(11) 0.0291(12) -0.0010(8) 0.0009(10) -0.0072(9)
O1W 0.0306(11) 0.0388(12) 0.0340(14) 0.0000 -0.0103(10) 0.0000

loop_
_atom_site_type_symbol
_atom_site_label
_atom_site_fract_x
_atom_site_fract_y
_atom_site_fract_z
_atom_site_U_iso_or_equiv
_atom_site_thermal_displace_type
_atom_site_occupancy
O O1 0.39517(14) 0.25000 0.2499(4) 0.0247(6) Uani 1.000
O O6 0.12018(10) 0.17317(5) -0.0499(3) 0.0305(5) Uani 1.000
O O13 -0.01478(10) 0.12722(5) 0.2259(4) 0.0365(5) Uani 1.000
N N4 0.29166(11) 0.16318(5) 0.0274(3) 0.0222(5) Uani 1.000
C C2 0.3155(2) 0.25000 0.0315(6) 0.0220(8) Uani 1.000
C C3 0.31907(14) 0.20435(6) -0.1551(4) 0.0231(6) Uani 1.000
C C5 0.19276(14) 0.15119(6) 0.0789(4) 0.0221(6) Uani 1.000
C C7 0.16854(13) 0.11226(6) 0.2905(4) 0.0211(6) Uani 1.000
C C8 0.24447(14) 0.08491(6) 0.4318(4) 0.0246(6) Uani 1.000
C C9 0.21836(16) 0.04885(7) 0.6277(5) 0.0299(7) Uani 1.000
C C10 0.11462(16) 0.03987(7) 0.6864(5) 0.0324(7) Uani 1.000
C C11 0.03789(16) 0.06622(7) 0.5520(5) 0.0324(7) Uani 1.000
C C12 0.06373(14) 0.10227(7) 0.3538(5) 0.0266(6) Uani 1.000
O O1W 0.08072(15) 0.25000 0.5613(5) 0.0345(7) Uani 1.000
H H1 0.460(2) 0.25000 0.145(7) 0.0370 Uiso 1.000
H H2 0.24766 0.25000 0.13838 0.0264 Uiso 1.000
H H3A 0.26982 0.20707 -0.32177 0.0278 Uiso 1.000
H H3B 0.38959 0.20000 -0.23708 0.0278 Uiso 1.000
H H4 0.34148 0.14581 0.10545 0.0266 Uiso 1.000
H H8 0.31554 0.09118 0.39263 0.0295 Uiso 1.000
H H9 0.27095 0.03049 0.72084 0.0359 Uiso 1.000
H H10 0.09631 0.01526 0.82091 0.0389 Uiso 1.000
H H11 -0.03286 0.05978 0.59456 0.0389 Uiso 1.000
H H13 0.01003 0.14928 0.12199 0.0547 Uiso 1.000
H H1W 0.0926(17) 0.2238(8) 0.677(6) 0.0517 Uiso 1.000

loop_
_atom_type_symbol
_atom_type_description
_atom_type_scat_dispersion_real
_atom_type_scat_dispersion_imag
_atom_type_scat_source
C C 0.0033 0.0016 ' International Tables Vol C Tables 4.2.6.8 and 6.1.1.4'
H H 0.0000 0.0000 ' International Tables Vol C Tables 4.2.6.8 and 6.1.1.4'
N N 0.0061 0.0033 ' International Tables Vol C Tables 4.2.6.8 and 6.1.1.4'
O O 0.0106 0.0060 ' International Tables Vol C Tables 4.2.6.8 and 6.1.1.4'

loop_
_geom_angle_atom_site_label_1
_geom_angle_atom_site_label_2
_geom_angle_atom_site_label_3
_geom_angle_site_symmetry_1
_geom_angle_site_symmetry_3
_geom_angle
_geom_angle_publ_flag
C2 O1 H1 . . 106.4(18) no
C12 O13 H13 . . 109.00 no
H1W O1W H1W . 8_555 107(2) no
C3 N4 C5 . . 121.76(14) no
C3 N4 H4 . . 119.00 no
C5 N4 H4 . . 119.00 no
O1 C2 C3 . 8_555 111.17(13) no
O1 C2 C3 . . 111.17(13) no
C3 C2 C3 . 8_555 112.93(19) no
N4 C3 C2 . . 109.75(15) no
O6 C5 N4 . . 120.19(16) no
N4 C5 C7 . . 119.79(15) no
O6 C5 C7 . . 120.01(16) no
C5 C7 C12 . . 118.60(16) no
C8 C7 C12 . . 118.00(16) no
C5 C7 C8 . . 123.40(15) no
C7 C8 C9 . . 121.48(17) no
C8 C9 C10 . . 119.29(19) no
C9 C10 C11 . . 120.75(19) no
C10 C11 C12 . . 120.15(19) no
C7 C12 C11 . . 120.32(18) no
O13 C12 C7 . . 121.68(18) no
O13 C12 C11 . . 118.00(17) no
O1 C2 H2 . . 107.00 no
C3 C2 H2 8_555 . 107.00 no
C3 C2 H2 . . 107.00 no
N4 C3 H3B . . 110.00 no
C2 C3 H3A . . 110.00 no
N4 C3 H3A . . 110.00 no
H3A C3 H3B . . 108.00 no
C2 C3 H3B . . 110.00 no
C7 C8 H8 . . 119.00 no
C9 C8 H8 . . 119.00 no
C10 C9 H9 . . 120.00 no
C8 C9 H9 . . 120.00 no
C9 C10 H10 . . 120.00 no
C11 C10 H10 . . 120.00 no
C10 C11 H11 . . 120.00 no
C12 C11 H11 . . 120.00 no

loop_
_geom_bond_atom_site_label_1
_geom_bond_atom_site_label_2
_geom_bond_site_symmetry_2
_geom_bond_distance
_geom_bond_publ_flag
O1 C2 . 1.427(3) no
O6 C5 . 1.263(2) no
O13 C12 . 1.360(2) no
O1 H1 . 0.96(3) no
O13 H13 . 0.8400 no
O1W H1W 8_555 0.92(2) no
O1W H1W . 0.92(2) no
N4 C5 . 1.340(2) no
N4 C3 . 1.462(2) no
N4 H4 . 0.8800 no
C2 C3 . 1.534(2) no
C2 C3 8_555 1.534(2) no
C5 C7 . 1.485(2) no
C7 C8 . 1.399(2) no
C7 C12 . 1.410(2) no
C8 C9 . 1.386(3) no
C9 C10 . 1.387(3) no
C10 C11 . 1.377(3) no
C11 C12 . 1.392(3) no
C2 H2 . 1.0000 no
C3 H3B . 0.9900 no
C3 H3A . 0.9900 no
C8 H8 . 0.9500 no
C9 H9 . 0.9500 no
C10 H10 . 0.9500 no
C11 H11 . 0.9500 no

loop_
_geom_hbond_atom_site_label_D
_geom_hbond_atom_site_label_H
_geom_hbond_atom_site_label_A
_geom_hbond_site_symmetry_A
_geom_hbond_distance_DH
_geom_hbond_distance_HA
_geom_hbond_distance_DA
_geom_hbond_angle_DHA
_geom_hbond_publ_flag
O1 H1 O1W 3_555 0.96(3) 1.82(3) 2.778(3) 179(3) yes
O1W H1W O6 1_556 0.92(2) 1.92(2) 2.827(2) 174(2) yes
O13 H13 O6 . 0.84 1.75 2.500(2) 147 yes
N4 H4 O13 6_555 0.88 2.07 2.915(2) 160 yes

loop_
_geom_torsion_atom_site_label_1
_geom_torsion_atom_site_label_2
_geom_torsion_atom_site_label_3
_geom_torsion_atom_site_label_4
_geom_torsion_site_symmetry_1
_geom_torsion
_geom_torsion_publ_flag
C3 N4 C5 O6 . 5.8(3) no
C3 N4 C5 C7 . -173.61(15) no
C5 N4 C3 C2 . 83.3(2) no
O1 C2 C3 N4 . 67.2(2) no
C3 C2 C3 N4 8_555 -167.07(16) no
O6 C5 C7 C8 . 177.11(17) no
O6 C5 C7 C12 . -3.1(3) no
N4 C5 C7 C8 . -3.5(3) no
N4 C5 C7 C12 . 176.29(17) no
C5 C7 C8 C9 . -179.93(17) no
C12 C7 C8 C9 . 0.3(3) no
C5 C7 C12 O13 . 0.2(3) no
C5 C7 C12 C11 . -179.68(18) no
C8 C7 C12 O13 . 179.97(19) no
C8 C7 C12 C11 . 0.1(3) no
C7 C8 C9 C10 . -0.4(3) no
C8 C9 C10 C11 . 0.2(3) no
C9 C10 C11 C12 . 0.2(3) no
C10 C11 C12 O13 . 179.8(2) no
C10 C11 C12 C7 . -0.4(3) no
